data_4085418
loop_
_publ_author_name
'Gardner, Benedict M.'
'Lewis, William'
'Blake, Alexander J.'
'Liddle, Stephen T.'

_publ_section_title
;
 Thorium Triamidoamine Complexes: Synthesis of an Unusual Dinuclear
 Tuck-in--Tuck-over Thorium Metallacycle Featuring the Longest Known
 Thorium&#x2212;\s-Alkyl Bond
;
_journal_issue 11
_journal_name_full Organometallics
_journal_page_first 2386
_journal_paper_doi 10.1021/om501177s
_journal_volume 34
_journal_year 2015
_chemical_formula_moiety 'C48 H112 N8 Si6 Th2'
_chemical_formula_sum 'C48 H112 N8 Si6 Th2'
_chemical_formula_weight 1434.07
_space_group_crystal_system monoclinic
_space_group_IT_number 14
_space_group_name_Hall '-P 2yn'
_space_group_name_H-M_alt 'P 1 21/n 1'
_symmetry_space_group_name_Hall '-P 2yn'
_symmetry_space_group_name_H-M 'P 1 21/n 1'
_atom_sites_solution_hydrogens mixed
_atom_sites_solution_primary direct
_atom_sites_solution_secondary difmap
_audit_creation_date 2014-09-30
_audit_creation_method
;
Olex2 1.2
(compiled 2014.09.19 svn.r3010 for OlexSys, GUI svn.r4874)
;
_cell_angle_alpha 90
_cell_angle_beta 91.306(2)
_cell_angle_gamma 90
_cell_formula_units_Z 4
_cell_length_a 13.9997(3)
_cell_length_b 21.9902(5)
_cell_length_c 20.9322(5)
_cell_measurement_reflns_used 29213
_cell_measurement_temperature 120(2)
_cell_measurement_theta_max 74.3500
_cell_measurement_theta_min 3.7950
_cell_volume 6442.4(3)
_computing_cell_refinement
;
CrysAlisPro, Agilent Technologies,
Version 1.171.36.24a (release 19-12-2012 CrysAlis171 .NET)
(compiled Dec 19 2012,11:08:27)
;
_computing_data_collection
;
CrysAlisPro, Agilent Technologies,
Version 1.171.36.24a (release 19-12-2012 CrysAlis171 .NET)
(compiled Dec 19 2012,11:08:27)
;
_computing_data_reduction
;
CrysAlisPro, Agilent Technologies,
Version 1.171.36.24a (release 19-12-2012 CrysAlis171 .NET)
(compiled Dec 19 2012,11:08:27)
;
_computing_molecular_graphics 'Olex2 (Dolomanov et al., 2009)'
_computing_publication_material 'Olex2 (Dolomanov et al., 2009)'
_computing_structure_refinement 'ShelXL (Sheldrick, 2008)'
_computing_structure_solution 'ShelXS (Sheldrick, 2008)'
_diffrn_ambient_temperature 120(2)
_diffrn_detector 'CCD area detector'
_diffrn_detector_area_resol_mean 10.3613
_diffrn_detector_type 'Agilent Diffraction Atlas detector'
_diffrn_measured_fraction_theta_full 0.999
_diffrn_measured_fraction_theta_max 0.975
_diffrn_measurement_details
;
  1 omega  -20.00   16.00   1.0000   15.0000
omega____ theta____ kappa____ phi______ frames
    -      -43.6627   57.0000  120.0000 36

  2 omega   24.00  114.00   1.0000   15.0000
omega____ theta____ kappa____ phi______ frames
    -       43.6627   38.0000    0.0000 90

  3 omega   46.00  111.00   1.0000   15.0000
omega____ theta____ kappa____ phi______ frames
    -       43.6627   38.0000   60.0000 65

  4 omega -136.00 -106.00   1.0000   60.0000
omega____ theta____ kappa____ phi______ frames
    -      -60.0000  -95.0000   30.0000 30

  5 omega   41.00   68.00   1.0000   60.0000
omega____ theta____ kappa____ phi______ frames
    -      105.8472  -45.0000   60.0000 27

  6 omega   40.00   77.00   1.0000   60.0000
omega____ theta____ kappa____ phi______ frames
    -      105.8472  -45.0000  -60.0000 37

  7 omega   40.00   77.00   1.0000   60.0000
omega____ theta____ kappa____ phi______ frames
    -      105.8472  -45.0000   90.0000 37

  8 omega   41.00   92.00   1.0000   60.0000
omega____ theta____ kappa____ phi______ frames
    -      105.8472  -56.0000 -102.0000 51

  9 omega   33.00   69.00   1.0000   60.0000
omega____ theta____ kappa____ phi______ frames
    -      105.8472  -30.0000 -120.0000 36

 10 omega  129.00  158.00   1.0000   60.0000
omega____ theta____ kappa____ phi______ frames
    -      105.8472   30.0000    0.0000 29

 11 omega   33.00   64.00   1.0000   60.0000
omega____ theta____ kappa____ phi______ frames
    -      105.8472  -30.0000  -90.0000 31

 12 omega   41.00   69.00   1.0000   60.0000
omega____ theta____ kappa____ phi______ frames
    -      105.8472  -30.0000 -150.0000 28

 13 omega   36.00   67.00   1.0000   60.0000
omega____ theta____ kappa____ phi______ frames
    -      105.8472  -45.0000  150.0000 31

 14 omega   87.00  158.00   1.0000   60.0000
omega____ theta____ kappa____ phi______ frames
    -      105.8472   45.0000 -120.0000 71

 15 omega   45.00   72.00   1.0000   60.0000
omega____ theta____ kappa____ phi______ frames
    -      105.8472  -45.0000  120.0000 27

 16 omega   33.00   60.00   1.0000   60.0000
omega____ theta____ kappa____ phi______ frames
    -      105.8472  -30.0000  -30.0000 27

 17 omega   94.00  158.00   1.0000   60.0000
omega____ theta____ kappa____ phi______ frames
    -      105.8472   45.0000  150.0000 64

 18 omega   68.00  144.00   1.0000   60.0000
omega____ theta____ kappa____ phi______ frames
    -      105.8472   15.0000  150.0000 76

 19 omega -115.00  -14.00   1.0000   15.0000
omega____ theta____ kappa____ phi______ frames
    -      -43.6627  -77.0000 -150.0000 101

 20 omega -112.00  -19.00   1.0000   15.0000
omega____ theta____ kappa____ phi______ frames
    -      -43.6627  -57.0000   90.0000 93

 21 omega    2.00   98.00   1.0000   15.0000
omega____ theta____ kappa____ phi______ frames
    -       43.6627 -125.0000  120.0000 96

 22 omega  -28.00   74.00   1.0000   15.0000
omega____ theta____ kappa____ phi______ frames
    -       43.6627  -77.0000  -90.0000 102

 23 omega   36.00  122.00   1.0000   60.0000
omega____ theta____ kappa____ phi______ frames
    -      105.8472 -125.0000  120.0000 86

 24 omega   85.00  110.00   1.0000   60.0000
omega____ theta____ kappa____ phi______ frames
    -      105.8472   30.0000  -30.0000 25

 25 omega   33.00   69.00   1.0000   60.0000
omega____ theta____ kappa____ phi______ frames
    -      105.8472  -30.0000 -180.0000 36
;
_diffrn_measurement_device '\k-geometry diffractometer'
_diffrn_measurement_device_type 'SuperNova-Duo, Atlas'
_diffrn_measurement_method '\w scans'
_diffrn_orient_matrix_UB_11 0.0043852000
_diffrn_orient_matrix_UB_12 -0.0403465000
_diffrn_orient_matrix_UB_13 -0.0600144000
_diffrn_orient_matrix_UB_21 0.1014954000
_diffrn_orient_matrix_UB_22 0.0234828000
_diffrn_orient_matrix_UB_23 -0.0125448000
_diffrn_orient_matrix_UB_31 0.0422512000
_diffrn_orient_matrix_UB_32 -0.0522484000
_diffrn_orient_matrix_UB_33 0.0407861000
_diffrn_radiation_collimation 'focusing mirrors'
_diffrn_radiation_monochromator mirror
_diffrn_radiation_probe x-ray
_diffrn_radiation_type CuK\a
_diffrn_radiation_wavelength 1.54184
_diffrn_reflns_av_R_equivalents 0.0484
_diffrn_reflns_av_unetI/netI 0.0259
_diffrn_reflns_Laue_measured_fraction_full 0.999
_diffrn_reflns_Laue_measured_fraction_max 0.975
_diffrn_reflns_limit_h_max 17
_diffrn_reflns_limit_h_min -17
_diffrn_reflns_limit_k_max 23
_diffrn_reflns_limit_k_min -27
_diffrn_reflns_limit_l_max 26
_diffrn_reflns_limit_l_min -26
_diffrn_reflns_number 48245
_diffrn_reflns_point_group_measured_fraction_full 0.999
_diffrn_reflns_point_group_measured_fraction_max 0.975
_diffrn_reflns_theta_full 67.500
_diffrn_reflns_theta_max 74.606
_diffrn_reflns_theta_min 3.744
_diffrn_source 'microfocus sealed tube'
_diffrn_source_target Cu
_diffrn_source_type 'Agilent Diffraction microfocus tube'
_diffrn_standards_number 0
_exptl_absorpt_coefficient_mu 16.118
_exptl_absorpt_correction_T_max 0.270
_exptl_absorpt_correction_T_min 0.041
_exptl_absorpt_correction_type gaussian
_exptl_absorpt_process_details
;
CrysAlisPro, Agilent Technologies,
Version 1.171.36.24a (release 19-12-2012 CrysAlis171 .NET)
(compiled Dec 19 2012,11:08:27)
Numerical absorption correction based on gaussian integration over
            a multifaceted crystal model
;
_exptl_crystal_colour colourless
_exptl_crystal_colour_primary colourless
_exptl_crystal_density_diffrn 1.479
_exptl_crystal_density_method 'not measured'
_exptl_crystal_description block
_exptl_crystal_F_000 2880
_exptl_crystal_size_max 0.3776
_exptl_crystal_size_mid 0.2201
_exptl_crystal_size_min 0.2145
_refine_diff_density_max 2.078
_refine_diff_density_min -1.699
_refine_diff_density_rms 0.170
_refine_ls_extinction_method none
_refine_ls_goodness_of_fit_ref 1.191
_refine_ls_hydrogen_treatment mixed
_refine_ls_matrix_type full
_refine_ls_number_parameters 807
_refine_ls_number_reflns 12869
_refine_ls_number_restraints 1609
_refine_ls_restrained_S_all 1.137
_refine_ls_R_factor_all 0.0528
_refine_ls_R_factor_gt 0.0514
_refine_ls_shift/su_max 0.002
_refine_ls_shift/su_mean 0.000
_refine_ls_structure_factor_coef Fsqd
_refine_ls_weighting_details 'w=1/[\s^2^(Fo^2^)+(0.0240P)^2^+94.6891P] where P=(Fo^2^+2Fc^2^)/3'
_refine_ls_weighting_scheme calc
_refine_ls_wR_factor_gt 0.1215
_refine_ls_wR_factor_ref 0.1221
_reflns_Friedel_coverage 0.000
_reflns_number_gt 12453
_reflns_number_total 12869
_reflns_threshold_expression 'I > 2\s(I)'
_cod_data_source_file om501177s_si_001.cif
_cod_data_source_block 4
_cod_depositor_comments 'Adding full bibliography for 4085415--4085420.cif.'
_cod_database_code 4085418
_nottingham_internal_coll_name THBGLS
_nottingham_internal_coll_number 12096
_nottingham_internal_coll_client BMG/STL
_nottingham_internal_coll_type custom
_nottingham_internal_coll_frame_time '15s, 60s'
_nottingham_internal_coll_frame_width '1 degree'
_nottingham_internal_coll_frame_method '\w scans'
_nottingham_internal_coll_user pczbg
_nottingham_internal_coll_date 07/01/2013
_nottingham_internal_coll_location NOTTS
_nottingham_internal_process_user pczbg
_nottingham_internal_process_date 10/01/2013
_nottingham_internal_solution_user BMG
_nottingham_internal_solution_date 10/01/2013
_nottingham_internal_refinement_user BMG
_nottingham_internal_refinement_date 30/09/2014
_nottingham_internal_self_validation_user BMG
_nottingham_internal_self_validation_date 30/09/2014
_nottingham_internal_self_archive_date 02/10/2014
_chemical_oxdiff_formula 'C48 H112 N8 Si6 Th2'
_chemical_oxdiff_usercomment 'THBGLS #12096 IN FOMBLIN FILM ON MICROMOUNT FOR BG/STL'
_shelx_space_group_comment
;
The symmetry employed for this shelxl refinement is uniquely defined
by the following loop, which should always be used as a source of
symmetry information in preference to the above space-group names.
They are only intended as comments.
;
_reflns_odcompleteness_completeness 99.92
_reflns_odcompleteness_iscentric 1
_reflns_odcompleteness_theta 67.13
_olex2_refinement_description
;
1. Fixed Uiso
 At 1.2 times of:
  All C(H,H) groups
 At 1.5 times of:
  All C(H,H,H) groups
2. Restrained distances
 H1B-H1A
 1.6 with sigma of 0.02
 H25C-H25D
 1.6 with sigma of 0.02
 H1AB-H1AA
 1.6 with sigma of 0.02
 H25A-H25B
 1.6 with sigma of 0.02
 C25A-H25D = C25-H25B = C25-H25A = C25A-H25C = C1-H1A = C1A-H1AA = C1-H1B =
 C1A-H1AB
 0.96 with sigma of 0.001
 Th1-H1AB = Th1-H1AA
 -3.45 with sigma of 0.02
 C4A-C5A \\sim C5A-C6A \\sim C6A-C4A
 with sigma of 0.02
 C6-C3 \\sim C5-C3 \\sim C4-C3 \\sim C6A-C3A \\sim C5A-C3A \\sim C4A-C3A
 with sigma of 0.02
 C30A-C27A \\sim C29A-C27A \\sim C28A-C27A \\sim C30-C27 \\sim C29-C27 \\sim
C28-C27
 with sigma of 0.02
 Si2-N2 \\sim Si2A-N2
 with sigma of 0.02
 Si2A-C11A \\sim Si2-C11
 with sigma of 0.02
 C13-C11 \\sim C12-C11 \\sim C14-C11 \\sim C13A-C11A \\sim C14A-C11A \\sim
C12A-C11A
 with sigma of 0.02
 Si2A-C9 \\sim Si2-C9A \\sim Si2A-C10A \\sim Si2-C10
 with sigma of 0.02
 Si1-C3 \\sim Si1A-C3A
 with sigma of 0.02
 Si4-C26 \\sim Si4A-C26A
 with sigma of 0.02
 Si4-C27 \\sim Si4A-C27A
 with sigma of 0.02
 Si1A-C1 \\sim Si1-C1
 with sigma of 0.02
 Si1A-C1A \\sim Si1-C1
 with sigma of 0.02
 H1AA-H1AB \\sim H1B-H1A
 with sigma of 0.02
 Si4-C25 \\sim Si4A-C25
 with sigma of 0.02
 Si4-C25 \\sim Si4A-C25A
 with sigma of 0.02
 H25A-H25B \\sim H25C-H25D
 with sigma of 0.02
 Th1-H1AB \\sim Th1-H1AA
 with sigma of 0.02
3. Uiso/Uaniso restraints and constraints
All non-hydrogen atoms have similar U: within 2A with sigma of 0.01 and sigma
for terminal atoms of 0.02
4. Rigid body (RIGU) restrains
 All non-hydrogen atoms
 with sigma for 1-2 distances of 0.004 and sigma for 1-3 distances of 0.004
5. Others
 Sof(Si4A)=Sof(C26A)=Sof(H26D)=Sof(H26E)=Sof(H26F)=Sof(C27A)=Sof(C28A)=
 Sof(H28D)=Sof(H28E)=Sof(H28F)=Sof(C29A)=Sof(H29D)=Sof(H29E)=Sof(H29F)=
 Sof(C30A)=Sof(H30D)=Sof(H30E)=Sof(H30F)=Sof(C25A)=Sof(H25D)=Sof(H25C)=1-FVAR(1)
 Sof(Si4)=Sof(C25)=Sof(H25B)=Sof(H25A)=Sof(C26)=Sof(H26A)=Sof(H26B)=Sof(H26C)=
 Sof(C27)=Sof(C28)=Sof(H28A)=Sof(H28B)=Sof(H28C)=Sof(C29)=Sof(H29A)=Sof(H29B)=
 Sof(H29C)=Sof(C30)=Sof(H30A)=Sof(H30B)=Sof(H30C)=FVAR(1)
 Sof(C1A)=Sof(H1AB)=Sof(H1AA)=Sof(Si1A)=Sof(C2A)=Sof(H2AA)=Sof(H2AB)=Sof(H2AC)=
 Sof(C3A)=Sof(C4A)=Sof(H4AA)=Sof(H4AB)=Sof(H4AC)=Sof(C5A)=Sof(H5AA)=Sof(H5AB)=
 Sof(H5AC)=Sof(C6A)=Sof(H6AA)=Sof(H6AB)=Sof(H6AC)=1-FVAR(2)
 Sof(Si1)=Sof(C1)=Sof(H1B)=Sof(H1A)=Sof(C2)=Sof(H2A)=Sof(H2B)=Sof(H2C)=Sof(C3)=
 Sof(C4)=Sof(H4A)=Sof(H4B)=Sof(H4C)=Sof(C5)=Sof(H5A)=Sof(H5B)=Sof(H5C)=Sof(C6)=
 Sof(H6A)=Sof(H6B)=Sof(H6C)=FVAR(2)
 Sof(Si2A)=Sof(C9A)=Sof(H9AA)=Sof(H9AB)=Sof(H9AC)=Sof(C14A)=Sof(H14A)=
 Sof(H14B)=Sof(H14C)=Sof(C11A)=Sof(C12A)=Sof(H12D)=Sof(H12E)=Sof(H12F)=
 Sof(C13A)=Sof(H13D)=Sof(H13E)=Sof(H13F)=Sof(C10A)=Sof(H10A)=Sof(H10B)=
 Sof(H10C)=1-FVAR(3)
 Sof(Si2)=Sof(C14)=Sof(H14D)=Sof(H14E)=Sof(H14F)=Sof(C11)=Sof(C13)=Sof(H13A)=
 Sof(H13B)=Sof(H13C)=Sof(C12)=Sof(H12A)=Sof(H12B)=Sof(H12C)=Sof(C9)=Sof(H9A)=
 Sof(H9B)=Sof(H9C)=Sof(C10)=Sof(H10D)=Sof(H10E)=Sof(H10F)=FVAR(3)
6.a Secondary CH2 refined with riding coordinates:
 C7(H7A,H7B), C8(H8A,H8B), C15(H15A,H15B), C16(H16A,H16B), C23(H23A,H23B),
 C24(H24A,H24B), C31(H31A,H31B), C32(H32A,H32B), C39(H39A,H39B), C40(H40A,H40B),
  C47(H47A,H47B), C48(H48A,H48B)
6.b Idealised Me refined as rotating group:
 C4(H4A,H4B,H4C), C5(H5A,H5B,H5C), C6(H6A,H6B,H6C), C2A(H2AA,H2AB,H2AC),
 C4A(H4AA,H4AB,H4AC), C5A(H5AA,H5AB,H5AC), C6A(H6AA,H6AB,H6AC), C17(H17A,H17B,
 H17C), C18(H18A,H18B,H18C), C20(H20A,H20B,H20C), C21(H21A,H21B,H21C), C22(H22A,
 H22B,H22C), C26(H26A,H26B,H26C), C28(H28A,H28B,H28C), C29(H29A,H29B,H29C),
 C30(H30A,H30B,H30C), C26A(H26D,H26E,H26F), C28A(H28D,H28E,H28F), C29A(H29D,
 H29E,H29F), C30A(H30D,H30E,H30F), C33(H33A,H33B,H33C), C34(H34A,H34B,H34C),
 C36(H36A,H36B,H36C), C37(H37A,H37B,H37C), C38(H38A,H38B,H38C), C41(H41A,H41B,
 H41C), C42(H42A,H42B,H42C), C44(H44A,H44B,H44C), C45(H45A,H45B,H45C), C46(H46A,
 H46B,H46C), C9A(H9AA,H9AB,H9AC), C14A(H14A,H14B,H14C), C14(H14D,H14E,H14F),
 C13(H13A,H13B,H13C), C12(H12A,H12B,H12C), C12A(H12D,H12E,H12F), C13A(H13D,H13E,
 H13F), C9(H9A,H9B,H9C), C10A(H10A,H10B,H10C), C10(H10D,H10E,H10F)
;
_shelx_shelxl_version_number 2014/7
_olex2_submission_original_sample_id THBGLS
_olex2_submission_special_instructions 'No special instructions were received'

loop_
_space_group_symop_operation_xyz
'x, y, z'
'-x+1/2, y+1/2, -z+1/2'
'-x, -y, -z'
'x-1/2, -y-1/2, z-1/2'

loop_
_atom_site_label
_atom_site_type_symbol
_atom_site_fract_x
_atom_site_fract_y
_atom_site_fract_z
_atom_site_U_iso_or_equiv
_atom_site_adp_type
_atom_site_occupancy
_atom_site_site_symmetry_order
_atom_site_calc_flag
_atom_site_refinement_flags_posn
_atom_site_refinement_flags_occupancy
_atom_site_disorder_assembly
_atom_site_disorder_group
Th1 Th -0.41316(2) -0.30022(2) -0.41190(2) 0.02691(8) Uani 1 1 d D . . .
N1 N -0.5369(5) -0.3671(3) -0.4305(4) 0.0363(14) Uani 1 1 d . . . .
Si1 Si -0.58860(19) -0.38590(13) -0.35837(13) 0.0331(7) Uani 0.873(6) 1 d . P A 1
C1 C -0.5310(6) -0.3269(4) -0.3048(4) 0.0291(17) Uani 0.873(6) 1 d D P A 1
H1B H -0.572(3) -0.2983(17) -0.285(2) 0.035 Uiso 0.873(6) 1 d DR P A 1
H1A H -0.513(5) -0.3599(16) -0.2770(17) 0.035 Uiso 0.873(6) 1 d DR P A 1
C1A C -0.549(2) -0.3071(12) -0.3083(12) 0.029(5) Uiso 0.127(6) 1 d D P A 2
H1AB H -0.581(4) -0.2698(16) -0.298(2) 0.035 Uiso 0.127(6) 1 d DR P A 2
H1AA H -0.528(3) -0.329(3) -0.2709(14) 0.035 Uiso 0.127(6) 1 d DR P A 2
C2 C -0.5579(11) -0.4662(6) -0.3330(7) 0.044(2) Uani 0.873(6) 1 d . P A 1
H2A H -0.591(11) -0.474(7) -0.298(8) 0.066 Uiso 0.873(6) 1 d R P A 1
H2B H -0.566(12) -0.489(7) -0.366(7) 0.066 Uiso 0.873(6) 1 d R P A 1
H2C H -0.493(11) -0.465(7) -0.322(7) 0.066 Uiso 0.873(6) 1 d R P A 1
C3 C -0.7245(8) -0.3808(4) -0.3621(5) 0.0404(18) Uani 0.873(6) 1 d . P A 1
C4 C -0.7547(9) -0.3217(6) -0.3953(6) 0.046(3) Uani 0.873(6) 1 d . P A 1
H4A H -0.7278 -0.3204 -0.4381 0.070 Uiso 0.873(6) 1 calc GR P A 1
H4B H -0.7312 -0.2870 -0.3703 0.070 Uiso 0.873(6) 1 calc GR P A 1
H4C H -0.8246 -0.3200 -0.3989 0.070 Uiso 0.873(6) 1 calc GR P A 1
C5 C -0.7659(9) -0.3823(6) -0.2947(5) 0.050(3) Uani 0.873(6) 1 d . P A 1
H5A H -0.7396 -0.3485 -0.2694 0.075 Uiso 0.873(6) 1 calc GR P A 1
H5B H -0.7488 -0.4209 -0.2739 0.075 Uiso 0.873(6) 1 calc GR P A 1
H5C H -0.8356 -0.3786 -0.2977 0.075 Uiso 0.873(6) 1 calc GR P A 1
C6 C -0.7667(9) -0.4343(6) -0.4007(7) 0.051(3) Uani 0.873(6) 1 d . P A 1
H6A H -0.7433 -0.4727 -0.3824 0.077 Uiso 0.873(6) 1 calc GR P A 1
H6B H -0.7470 -0.4313 -0.4452 0.077 Uiso 0.873(6) 1 calc GR P A 1
H6C H -0.8365 -0.4332 -0.3991 0.077 Uiso 0.873(6) 1 calc GR P A 1
Si1A Si -0.6206(12) -0.3495(9) -0.3736(8) 0.033(2) Uiso 0.127(6) 1 d . P A 2
C2A C -0.730(6) -0.302(4) -0.405(4) 0.040(7) Uiso 0.127(6) 1 d . P A 2
H2AA H -0.7516 -0.3175 -0.4467 0.059 Uiso 0.127(6) 1 calc GR P A 2
H2AB H -0.7118 -0.2593 -0.4088 0.059 Uiso 0.127(6) 1 calc GR P A 2
H2AC H -0.7825 -0.3056 -0.3746 0.059 Uiso 0.127(6) 1 calc GR P A 2
C3A C -0.672(3) -0.4254(16) -0.348(2) 0.039(3) Uiso 0.127(6) 1 d . P A 2
C4A C -0.601(6) -0.478(4) -0.340(4) 0.048(10) Uiso 0.127(6) 1 d . P A 2
H4AA H -0.5508 -0.4669 -0.3082 0.072 Uiso 0.127(6) 1 calc GR P A 2
H4AB H -0.5712 -0.4866 -0.3808 0.072 Uiso 0.127(6) 1 calc GR P A 2
H4AC H -0.6344 -0.5143 -0.3251 0.072 Uiso 0.127(6) 1 calc GR P A 2
C5A C -0.710(5) -0.417(4) -0.280(3) 0.043(7) Uiso 0.127(6) 1 d . P A 2
H5AA H -0.7792 -0.4227 -0.2809 0.065 Uiso 0.127(6) 1 calc GR P A 2
H5AB H -0.6946 -0.3757 -0.2649 0.065 Uiso 0.127(6) 1 calc GR P A 2
H5AC H -0.6798 -0.4468 -0.2512 0.065 Uiso 0.127(6) 1 calc GR P A 2
C6A C -0.757(5) -0.455(4) -0.384(4) 0.042(8) Uiso 0.127(6) 1 d . P A 2
H6AA H -0.7865 -0.4850 -0.3563 0.063 Uiso 0.127(6) 1 calc GR P A 2
H6AB H -0.7339 -0.4746 -0.4226 0.063 Uiso 0.127(6) 1 calc GR P A 2
H6AC H -0.8034 -0.4233 -0.3956 0.063 Uiso 0.127(6) 1 calc GR P A 2
C7 C -0.5613(7) -0.3986(5) -0.4895(4) 0.0424(19) Uani 1 1 d . . . .
H7A H -0.6160 -0.3781 -0.5112 0.051 Uiso 1 1 calc R . . .
H7B H -0.5799 -0.4410 -0.4801 0.051 Uiso 1 1 calc R . . .
C8 C -0.4759(7) -0.3982(4) -0.5324(4) 0.0398(17) Uani 1 1 d . . . .
H8A H -0.4291 -0.4291 -0.5175 0.048 Uiso 1 1 calc R . . .
H8B H -0.4965 -0.4086 -0.5766 0.048 Uiso 1 1 calc R . . .
N2 N -0.4210(6) -0.2212(4) -0.4857(4) 0.0386(14) Uani 1 1 d . . . .
Si2 Si -0.3453(5) -0.1667(3) -0.5216(3) 0.0430(13) Uani 0.608(10) 1 d . P B 1
C15 C -0.5080(8) -0.2387(5) -0.5225(5) 0.048(2) Uani 1 1 d . . . .
H15A H -0.5311 -0.2035 -0.5479 0.057 Uiso 1 1 calc R . . .
H15B H -0.5587 -0.2502 -0.4925 0.057 Uiso 1 1 calc R . . .
C16 C -0.4888(8) -0.2919(5) -0.5671(5) 0.047(2) Uani 1 1 d . . . .
H16A H -0.5500 -0.3100 -0.5822 0.057 Uiso 1 1 calc R . . .
H16B H -0.4538 -0.2775 -0.6047 0.057 Uiso 1 1 calc R . . .
N3 N -0.2885(5) -0.3636(3) -0.4408(3) 0.0294(13) Uani 1 1 d . . . .
Si3 Si -0.24398(17) -0.41702(11) -0.38791(11) 0.0306(5) Uani 1 1 d . . . .
C17 C -0.2958(8) -0.4949(5) -0.4044(5) 0.047(2) Uani 1 1 d . . . .
H17A H -0.2760 -0.5088 -0.4465 0.070 Uiso 1 1 calc GR . . .
H17B H -0.3657 -0.4927 -0.4035 0.070 Uiso 1 1 calc GR . . .
H17C H -0.2726 -0.5234 -0.3716 0.070 Uiso 1 1 calc GR . . .
C18 C -0.2842(7) -0.3936(4) -0.3065(4) 0.0384(19) Uani 1 1 d . . . .
H18A H -0.3529 -0.3848 -0.3083 0.058 Uiso 1 1 calc GR . . .
H18B H -0.2492 -0.3571 -0.2927 0.058 Uiso 1 1 calc GR . . .
H18C H -0.2716 -0.4266 -0.2760 0.058 Uiso 1 1 calc GR . . .
C19 C -0.1081(7) -0.4231(4) -0.3866(4) 0.0388(17) Uani 1 1 d . . . .
C20 C -0.0737(8) -0.4623(5) -0.4428(5) 0.050(2) Uani 1 1 d . . . .
H20A H -0.0943 -0.4435 -0.4833 0.075 Uiso 1 1 calc GR . . .
H20B H -0.1012 -0.5031 -0.4397 0.075 Uiso 1 1 calc GR . . .
H20C H -0.0039 -0.4651 -0.4409 0.075 Uiso 1 1 calc GR . . .
C21 C -0.0728(8) -0.4531(5) -0.3243(5) 0.052(2) Uani 1 1 d . . . .
H21A H -0.1046 -0.4925 -0.3193 0.078 Uiso 1 1 calc GR . . .
H21B H -0.0876 -0.4268 -0.2881 0.078 Uiso 1 1 calc GR . . .
H21C H -0.0035 -0.4593 -0.3258 0.078 Uiso 1 1 calc GR . . .
C22 C -0.0642(8) -0.3593(5) -0.3930(5) 0.050(2) Uani 1 1 d . . . .
H22A H -0.0800 -0.3348 -0.3556 0.075 Uiso 1 1 calc GR . . .
H22B H -0.0899 -0.3397 -0.4317 0.075 Uiso 1 1 calc GR . . .
H22C H 0.0054 -0.3628 -0.3958 0.075 Uiso 1 1 calc GR . . .
C23 C -0.2673(7) -0.3757(5) -0.5087(4) 0.0379(17) Uani 1 1 d . . . .
H23A H -0.2754 -0.4197 -0.5174 0.045 Uiso 1 1 calc R . . .
H23B H -0.2000 -0.3650 -0.5166 0.045 Uiso 1 1 calc R . . .
C24 C -0.3320(7) -0.3398(5) -0.5538(4) 0.0389(17) Uani 1 1 d . . . .
H24A H -0.3075 -0.2977 -0.5573 0.047 Uiso 1 1 calc R . . .
H24B H -0.3310 -0.3585 -0.5968 0.047 Uiso 1 1 calc R . . .
N4 N -0.4310(6) -0.3382(4) -0.5316(4) 0.0391(14) Uani 1 1 d . . . .
Th2 Th -0.44334(2) -0.24610(2) -0.22298(2) 0.02778(8) Uani 1 1 d . . . .
N5 N -0.3036(5) -0.2001(4) -0.1907(4) 0.0416(15) Uani 1 1 d . . . .
Si4 Si -0.2506(2) -0.17586(15) -0.26264(16) 0.0322(8) Uani 0.735(6) 1 d . P A 1
C25 C -0.3167(9) -0.2336(6) -0.3187(6) 0.031(2) Uani 0.735(6) 1 d D P A 1
H25B H -0.320(8) -0.2068(19) -0.3549(15) 0.037 Uiso 0.735(6) 1 d DR P A 1
H25A H -0.270(3) -0.2653(16) -0.324(4) 0.037 Uiso 0.735(6) 1 d DR P A 1
C26 C -0.2723(11) -0.0935(6) -0.2811(7) 0.039(3) Uani 0.735(6) 1 d . P A 1
H26A H -0.3409 -0.0866 -0.2881 0.059 Uiso 0.735(6) 1 calc GR P A 1
H26B H -0.2382 -0.0823 -0.3197 0.059 Uiso 0.735(6) 1 calc GR P A 1
H26C H -0.2491 -0.0686 -0.2452 0.059 Uiso 0.735(6) 1 calc GR P A 1
C27 C -0.1162(8) -0.1898(5) -0.2609(5) 0.0354(18) Uani 0.735(6) 1 d . P A 1
C28 C -0.0944(10) -0.2519(6) -0.2304(7) 0.039(3) Uani 0.735(6) 1 d . P A 1
H28A H -0.1301 -0.2836 -0.2536 0.058 Uiso 0.735(6) 1 calc GR P A 1
H28B H -0.1134 -0.2515 -0.1856 0.058 Uiso 0.735(6) 1 calc GR P A 1
H28C H -0.0258 -0.2603 -0.2326 0.058 Uiso 0.735(6) 1 calc GR P A 1
C29 C -0.0674(10) -0.1396(7) -0.2204(7) 0.039(3) Uani 0.735(6) 1 d . P A 1
H29A H -0.0958 -0.1384 -0.1781 0.059 Uiso 0.735(6) 1 calc GR P A 1
H29B H -0.0764 -0.1002 -0.2415 0.059 Uiso 0.735(6) 1 calc GR P A 1
H29C H 0.0010 -0.1484 -0.2158 0.059 Uiso 0.735(6) 1 calc GR P A 1
C30 C -0.0745(9) -0.1888(7) -0.3281(5) 0.040(3) Uani 0.735(6) 1 d . P A 1
H30A H -0.0826 -0.1482 -0.3467 0.059 Uiso 0.735(6) 1 calc GR P A 1
H30B H -0.1079 -0.2187 -0.3552 0.059 Uiso 0.735(6) 1 calc GR P A 1
H30C H -0.0063 -0.1989 -0.3254 0.059 Uiso 0.735(6) 1 calc GR P A 1
Si4A Si -0.2211(6) -0.2150(5) -0.2468(4) 0.0347(18) Uani 0.265(6) 1 d . P A 2
C26A C -0.123(2) -0.2714(16) -0.229(2) 0.039(5) Uani 0.265(6) 1 d . P A 2
H26D H -0.0693 -0.2637 -0.2571 0.059 Uiso 0.265(6) 1 calc GR P A 2
H26E H -0.1472 -0.3127 -0.2364 0.059 Uiso 0.265(6) 1 calc GR P A 2
H26F H -0.1016 -0.2672 -0.1844 0.059 Uiso 0.265(6) 1 calc GR P A 2
C27A C -0.1643(18) -0.1379(10) -0.2635(12) 0.037(3) Uani 0.265(6) 1 d . P A 2
C28A C -0.241(3) -0.0884(17) -0.269(2) 0.037(5) Uani 0.265(6) 1 d . P A 2
H28D H -0.2833 -0.0911 -0.2320 0.056 Uiso 0.265(6) 1 calc GR P A 2
H28E H -0.2790 -0.0941 -0.3083 0.056 Uiso 0.265(6) 1 calc GR P A 2
H28F H -0.2108 -0.0483 -0.2692 0.056 Uiso 0.265(6) 1 calc GR P A 2
C29A C -0.094(2) -0.1199(19) -0.2090(17) 0.036(5) Uani 0.265(6) 1 d . P A 2
H29D H -0.0406 -0.1485 -0.2075 0.054 Uiso 0.265(6) 1 calc GR P A 2
H29E H -0.1274 -0.1210 -0.1682 0.054 Uiso 0.265(6) 1 calc GR P A 2
H29F H -0.0704 -0.0787 -0.2165 0.054 Uiso 0.265(6) 1 calc GR P A 2
C30A C -0.110(3) -0.1406(19) -0.3259(14) 0.044(5) Uani 0.265(6) 1 d . P A 2
H30D H -0.1556 -0.1422 -0.3621 0.066 Uiso 0.265(6) 1 calc GR P A 2
H30E H -0.0697 -0.1771 -0.3261 0.066 Uiso 0.265(6) 1 calc GR P A 2
H30F H -0.0697 -0.1044 -0.3296 0.066 Uiso 0.265(6) 1 calc GR P A 2
C31 C -0.2835(8) -0.1714(6) -0.1294(5) 0.057(2) Uani 1 1 d . . . .
H31A H -0.2885 -0.1267 -0.1339 0.069 Uiso 1 1 calc R . . .
H31B H -0.2176 -0.1813 -0.1148 0.069 Uiso 1 1 calc R . . .
C32 C -0.3548(7) -0.1938(6) -0.0801(5) 0.051(2) Uani 1 1 d . . . .
H32A H -0.3372 -0.2353 -0.0660 0.062 Uiso 1 1 calc R . . .
H32B H -0.3525 -0.1668 -0.0423 0.062 Uiso 1 1 calc R . . .
N6 N -0.5515(6) -0.1661(4) -0.2224(3) 0.0370(15) Uani 1 1 d . . . .
Si5 Si -0.60817(19) -0.13292(12) -0.28895(12) 0.0380(5) Uani 1 1 d . . . .
C33 C -0.5715(7) -0.1773(5) -0.3606(4) 0.041(2) Uani 1 1 d . . . .
H33A H -0.6089 -0.2149 -0.3634 0.061 Uiso 1 1 calc GR . . .
H33B H -0.5034 -0.1872 -0.3567 0.061 Uiso 1 1 calc GR . . .
H33C H -0.5831 -0.1530 -0.3992 0.061 Uiso 1 1 calc GR . . .
C34 C -0.5694(9) -0.0520(5) -0.3014(5) 0.053(2) Uani 1 1 d . . . .
H34A H -0.5001 -0.0507 -0.3069 0.080 Uiso 1 1 calc GR . . .
H34B H -0.5863 -0.0275 -0.2642 0.080 Uiso 1 1 calc GR . . .
H34C H -0.6017 -0.0356 -0.3398 0.080 Uiso 1 1 calc GR . . .
C35 C -0.7442(7) -0.1350(5) -0.2849(5) 0.0458(19) Uani 1 1 d . . . .
C36 C -0.7755(7) -0.1955(5) -0.2553(5) 0.049(2) Uani 1 1 d . . . .
H36A H -0.7539 -0.1971 -0.2105 0.074 Uiso 1 1 calc GR . . .
H36B H -0.7474 -0.2293 -0.2789 0.074 Uiso 1 1 calc GR . . .
H36C H -0.8454 -0.1985 -0.2577 0.074 Uiso 1 1 calc GR . . .
C37 C -0.7837(9) -0.0826(6) -0.2449(6) 0.059(3) Uani 1 1 d . . . .
H37A H -0.7652 -0.0437 -0.2638 0.089 Uiso 1 1 calc GR . . .
H37B H -0.7577 -0.0853 -0.2012 0.089 Uiso 1 1 calc GR . . .
H37C H -0.8536 -0.0854 -0.2443 0.089 Uiso 1 1 calc GR . . .
C38 C -0.7874(9) -0.1299(6) -0.3535(5) 0.060(3) Uani 1 1 d . . . .
H38A H -0.7670 -0.1648 -0.3788 0.090 Uiso 1 1 calc GR . . .
H38B H -0.7652 -0.0923 -0.3733 0.090 Uiso 1 1 calc GR . . .
H38C H -0.8573 -0.1294 -0.3516 0.090 Uiso 1 1 calc GR . . .
C39 C -0.5744(8) -0.1336(5) -0.1632(4) 0.0456(19) Uani 1 1 d . . . .
H39A H -0.6286 -0.1541 -0.1425 0.055 Uiso 1 1 calc R . . .
H39B H -0.5945 -0.0916 -0.1738 0.055 Uiso 1 1 calc R . . .
C40 C -0.4908(8) -0.1316(5) -0.1174(5) 0.0465(19) Uani 1 1 d . . . .
H40A H -0.4406 -0.1048 -0.1344 0.056 Uiso 1 1 calc R . . .
H40B H -0.5109 -0.1149 -0.0759 0.056 Uiso 1 1 calc R . . .
N7 N -0.4569(6) -0.3154(4) -0.1407(3) 0.0388(15) Uani 1 1 d . . . .
Si6 Si -0.3956(2) -0.37214(15) -0.09907(13) 0.0520(7) Uani 1 1 d . . . .
C41 C -0.3992(11) -0.3609(7) -0.0097(5) 0.075(4) Uani 1 1 d . . . .
H41A H -0.3690 -0.3220 0.0017 0.113 Uiso 1 1 calc GR . . .
H41B H -0.3647 -0.3941 0.0118 0.113 Uiso 1 1 calc GR . . .
H41C H -0.4658 -0.3606 0.0038 0.113 Uiso 1 1 calc GR . . .
C42 C -0.2681(9) -0.3702(7) -0.1243(6) 0.067(3) Uani 1 1 d . . . .
H42A H -0.2361 -0.4079 -0.1110 0.100 Uiso 1 1 calc GR . . .
H42B H -0.2356 -0.3354 -0.1042 0.100 Uiso 1 1 calc GR . . .
H42C H -0.2660 -0.3663 -0.1709 0.100 Uiso 1 1 calc GR . . .
C43 C -0.4480(10) -0.4505(6) -0.1150(5) 0.061(2) Uani 1 1 d . . . .
C44 C -0.5560(10) -0.4500(6) -0.1059(7) 0.073(3) Uani 1 1 d . . . .
H44A H -0.5853 -0.4190 -0.1338 0.109 Uiso 1 1 calc GR . . .
H44B H -0.5696 -0.4406 -0.0613 0.109 Uiso 1 1 calc GR . . .
H44C H -0.5825 -0.4900 -0.1170 0.109 Uiso 1 1 calc GR . . .
C45 C -0.4007(12) -0.4986(7) -0.0730(6) 0.083(4) Uani 1 1 d . . . .
H45A H -0.4091 -0.4882 -0.0280 0.124 Uiso 1 1 calc GR . . .
H45B H -0.3324 -0.5005 -0.0820 0.124 Uiso 1 1 calc GR . . .
H45C H -0.4300 -0.5383 -0.0820 0.124 Uiso 1 1 calc GR . . .
C46 C -0.4327(11) -0.4677(6) -0.1846(6) 0.069(3) Uani 1 1 d . . . .
H46A H -0.3647 -0.4755 -0.1911 0.103 Uiso 1 1 calc GR . . .
H46B H -0.4541 -0.4342 -0.2124 0.103 Uiso 1 1 calc GR . . .
H46C H -0.4696 -0.5044 -0.1951 0.103 Uiso 1 1 calc GR . . .
C47 C -0.5429(7) -0.2900(5) -0.1119(4) 0.0400(18) Uani 1 1 d . . . .
H47A H -0.5727 -0.3210 -0.0845 0.048 Uiso 1 1 calc R . . .
H47B H -0.5896 -0.2785 -0.1460 0.048 Uiso 1 1 calc R . . .
C48 C -0.5165(7) -0.2334(5) -0.0713(4) 0.0423(18) Uani 1 1 d . . . .
H48A H -0.5751 -0.2107 -0.0606 0.051 Uiso 1 1 calc R . . .
H48B H -0.4841 -0.2461 -0.0309 0.051 Uiso 1 1 calc R . . .
N8 N -0.4525(6) -0.1942(4) -0.1083(4) 0.0422(15) Uani 1 1 d . . . .
Si2A Si -0.3593(7) -0.1562(4) -0.4988(5) 0.0390(17) Uani 0.392(10) 1 d . P B 2
C9A C -0.2254(17) -0.1868(16) -0.4866(19) 0.041(5) Uani 0.392(10) 1 d . P B 2
H9AA H -0.2178 -0.2249 -0.5103 0.061 Uiso 0.392(10) 1 calc GR P B 2
H9AB H -0.2123 -0.1942 -0.4410 0.061 Uiso 0.392(10) 1 calc GR P B 2
H9AC H -0.1805 -0.1564 -0.5023 0.061 Uiso 0.392(10) 1 calc GR P B 2
C14A C -0.337(3) -0.1778(16) -0.6300(14) 0.056(5) Uani 0.392(10) 1 d . P B 2
H14A H -0.3731 -0.2151 -0.6222 0.084 Uiso 0.392(10) 1 calc GR P B 2
H14B H -0.2685 -0.1859 -0.6228 0.084 Uiso 0.392(10) 1 calc GR P B 2
H14C H -0.3480 -0.1645 -0.6742 0.084 Uiso 0.392(10) 1 calc GR P B 2
C14 C -0.3798(17) -0.0683(11) -0.4367(8) 0.061(4) Uani 0.608(10) 1 d . P B 1
H14D H -0.3125 -0.0680 -0.4227 0.091 Uiso 0.608(10) 1 calc GR P B 1
H14E H -0.4149 -0.0980 -0.4115 0.091 Uiso 0.608(10) 1 calc GR P B 1
H14F H -0.4073 -0.0278 -0.4307 0.091 Uiso 0.608(10) 1 calc GR P B 1
C11 C -0.3871(11) -0.0857(7) -0.5080(7) 0.050(2) Uani 0.608(10) 1 d . P B 1
C13 C -0.3265(16) -0.0392(9) -0.5449(10) 0.063(4) Uani 0.608(10) 1 d . P B 1
H13A H -0.3446 -0.0405 -0.5904 0.095 Uiso 0.608(10) 1 calc GR P B 1
H13B H -0.2586 -0.0494 -0.5396 0.095 Uiso 0.608(10) 1 calc GR P B 1
H13C H -0.3378 0.0017 -0.5282 0.095 Uiso 0.608(10) 1 calc GR P B 1
C12 C -0.4924(13) -0.0790(10) -0.5289(11) 0.066(4) Uani 0.608(10) 1 d . P B 1
H12A H -0.5304 -0.1105 -0.5083 0.100 Uiso 0.608(10) 1 calc GR P B 1
H12B H -0.4984 -0.0834 -0.5755 0.100 Uiso 0.608(10) 1 calc GR P B 1
H12C H -0.5157 -0.0388 -0.5165 0.100 Uiso 0.608(10) 1 calc GR P B 1
C11A C -0.3691(15) -0.1276(10) -0.5839(9) 0.047(3) Uani 0.392(10) 1 d . P B 2
C12A C -0.309(2) -0.0692(12) -0.5858(15) 0.057(5) Uani 0.392(10) 1 d . P B 2
H12D H -0.2542 -0.0730 -0.5559 0.085 Uiso 0.392(10) 1 calc GR P B 2
H12E H -0.3479 -0.0344 -0.5737 0.085 Uiso 0.392(10) 1 calc GR P B 2
H12F H -0.2854 -0.0631 -0.6291 0.085 Uiso 0.392(10) 1 calc GR P B 2
C13A C -0.4710(17) -0.1111(15) -0.6067(15) 0.058(5) Uani 0.392(10) 1 d . P B 2
H13D H -0.4993 -0.0829 -0.5762 0.088 Uiso 0.392(10) 1 calc GR P B 2
H13E H -0.5098 -0.1481 -0.6097 0.088 Uiso 0.392(10) 1 calc GR P B 2
H13F H -0.4687 -0.0917 -0.6489 0.088 Uiso 0.392(10) 1 calc GR P B 2
C9 C -0.2295(11) -0.1682(10) -0.4784(10) 0.036(4) Uani 0.608(10) 1 d . P B 1
H9A H -0.1952 -0.2056 -0.4891 0.055 Uiso 0.608(10) 1 calc GR P B 1
H9B H -0.2400 -0.1670 -0.4323 0.055 Uiso 0.608(10) 1 calc GR P B 1
H9C H -0.1915 -0.1329 -0.4907 0.055 Uiso 0.608(10) 1 calc GR P B 1
C10A C -0.397(2) -0.0903(11) -0.4483(14) 0.050(5) Uani 0.392(10) 1 d . P B 2
H10A H -0.4034 -0.1038 -0.4040 0.074 Uiso 0.392(10) 1 calc GR P B 2
H10B H -0.4582 -0.0746 -0.4645 0.074 Uiso 0.392(10) 1 calc GR P B 2
H10C H -0.3484 -0.0582 -0.4501 0.074 Uiso 0.392(10) 1 calc GR P B 2
C10 C -0.3260(17) -0.1735(11) -0.6099(7) 0.053(4) Uani 0.608(10) 1 d . P B 1
H10D H -0.3875 -0.1707 -0.6330 0.080 Uiso 0.608(10) 1 calc GR P B 1
H10E H -0.2962 -0.2128 -0.6191 0.080 Uiso 0.608(10) 1 calc GR P B 1
H10F H -0.2841 -0.1406 -0.6238 0.080 Uiso 0.608(10) 1 calc GR P B 1
C25A C -0.315(2) -0.2177(11) -0.3202(12) 0.028(3) Uani 0.265(6) 1 d D P A 2
H25D H -0.316(19) -0.1774(13) -0.338(3) 0.033 Uiso 0.265(6) 1 d DR P A 2
H25C H -0.300(9) -0.2481(19) -0.351(2) 0.033 Uiso 0.265(6) 1 d DR P A 2

loop_
_atom_site_aniso_label
_atom_site_aniso_U_11
_atom_site_aniso_U_22
_atom_site_aniso_U_33
_atom_site_aniso_U_23
_atom_site_aniso_U_13
_atom_site_aniso_U_12
Th1 0.02474(14) 0.03446(15) 0.02147(13) -0.00285(10) -0.00065(10) -0.00236(10)
N1 0.034(3) 0.040(3) 0.035(3) -0.009(2) 0.000(2) -0.012(3)
Si1 0.0300(13) 0.0361(14) 0.0334(13) -0.0068(11) 0.0023(10) -0.0066(11)
C1 0.027(3) 0.034(3) 0.026(3) 0.001(3) 0.002(3) -0.001(3)
C2 0.047(6) 0.040(4) 0.047(6) -0.006(4) 0.010(5) -0.005(4)
C3 0.034(3) 0.045(3) 0.042(3) -0.004(3) 0.002(3) -0.007(3)
C4 0.038(6) 0.055(5) 0.046(6) -0.003(4) 0.001(5) 0.000(4)
C5 0.041(5) 0.057(6) 0.051(5) -0.006(4) 0.008(4) -0.009(5)
C6 0.040(5) 0.056(5) 0.057(6) -0.012(5) 0.002(5) -0.014(5)
C7 0.042(4) 0.051(4) 0.034(4) -0.012(3) -0.001(3) -0.011(3)
C8 0.043(4) 0.046(4) 0.030(4) -0.008(3) -0.003(3) -0.003(3)
N2 0.043(3) 0.043(3) 0.030(3) 0.004(2) -0.007(2) 0.001(2)
Si2 0.052(3) 0.049(3) 0.027(3) 0.011(2) -0.007(2) -0.009(2)
C15 0.048(4) 0.048(4) 0.045(4) 0.006(3) -0.016(3) 0.001(3)
C16 0.050(4) 0.050(4) 0.041(4) 0.003(3) -0.013(3) -0.001(3)
N3 0.033(3) 0.038(3) 0.018(3) 0.003(2) 0.005(2) 0.005(2)
Si3 0.0328(11) 0.0343(11) 0.0248(10) 0.0029(9) 0.0036(9) 0.0004(9)
C17 0.054(5) 0.040(4) 0.046(5) 0.000(4) 0.002(4) -0.001(4)
C18 0.042(5) 0.046(5) 0.027(4) 0.005(3) 0.009(3) -0.002(4)
C19 0.034(3) 0.046(4) 0.036(4) 0.002(3) 0.004(3) 0.006(3)
C20 0.046(5) 0.053(5) 0.050(5) -0.003(4) 0.007(4) 0.011(4)
C21 0.046(5) 0.065(6) 0.045(5) 0.009(4) -0.007(4) 0.008(5)
C22 0.043(5) 0.053(5) 0.053(6) 0.002(4) 0.000(4) -0.001(4)
C23 0.040(4) 0.050(4) 0.024(3) -0.001(3) 0.006(3) 0.003(3)
C24 0.046(4) 0.051(4) 0.020(3) 0.000(3) -0.001(3) -0.003(3)
N4 0.040(3) 0.046(3) 0.031(3) -0.001(2) -0.004(2) -0.001(3)
Th2 0.02525(14) 0.03774(16) 0.02031(13) -0.00362(11) -0.00003(10) -0.00353(11)
N5 0.031(3) 0.061(4) 0.033(3) -0.011(3) -0.004(2) -0.014(3)
Si4 0.0258(14) 0.0367(17) 0.0338(16) -0.0001(13) -0.0055(12) -0.0085(12)
C25 0.026(4) 0.040(5) 0.027(4) -0.008(4) 0.004(3) -0.008(4)
C26 0.038(6) 0.041(5) 0.039(6) -0.007(4) -0.008(5) -0.008(4)
C27 0.027(3) 0.044(4) 0.034(4) 0.000(3) -0.004(3) -0.007(3)
C28 0.028(5) 0.047(5) 0.041(6) 0.001(5) 0.001(5) -0.003(4)
C29 0.031(6) 0.049(6) 0.038(6) -0.004(5) -0.002(5) -0.010(4)
C30 0.032(5) 0.054(7) 0.033(5) 0.001(4) -0.003(4) -0.004(5)
Si4A 0.029(3) 0.043(4) 0.031(3) -0.003(3) -0.008(3) -0.005(3)
C26A 0.028(8) 0.046(8) 0.042(10) -0.001(8) -0.007(8) -0.007(7)
C27A 0.031(5) 0.044(4) 0.035(5) -0.002(4) -0.005(4) -0.007(4)
C28A 0.030(8) 0.042(7) 0.038(10) 0.001(7) -0.007(7) -0.009(7)
C29A 0.027(8) 0.045(9) 0.036(8) -0.005(7) -0.002(7) -0.003(7)
C30A 0.039(8) 0.052(9) 0.040(7) -0.002(6) 0.001(6) -0.009(7)
C31 0.046(4) 0.083(5) 0.042(4) -0.018(4) -0.004(3) -0.016(4)
C32 0.045(4) 0.074(5) 0.035(4) -0.012(4) -0.007(3) -0.006(4)
N6 0.042(3) 0.041(3) 0.029(3) -0.007(2) 0.008(2) 0.008(3)
Si5 0.0413(13) 0.0413(13) 0.0315(12) -0.0014(10) 0.0027(10) 0.0048(10)
C33 0.043(5) 0.050(5) 0.030(4) -0.002(3) -0.001(3) 0.004(4)
C34 0.067(6) 0.043(4) 0.050(6) 0.001(4) -0.002(5) 0.004(4)
C35 0.042(4) 0.055(4) 0.040(4) 0.002(3) 0.002(3) 0.009(3)
C36 0.041(5) 0.061(5) 0.046(5) 0.000(4) 0.006(4) 0.005(4)
C37 0.058(6) 0.063(6) 0.057(6) -0.006(5) 0.013(5) 0.013(5)
C38 0.052(6) 0.078(7) 0.051(5) 0.003(5) -0.004(4) 0.015(5)
C39 0.058(4) 0.049(4) 0.030(3) -0.008(3) 0.008(3) 0.009(4)
C40 0.058(4) 0.051(4) 0.031(4) -0.009(3) 0.005(3) -0.002(3)
N7 0.043(3) 0.053(3) 0.021(3) 0.005(3) 0.004(2) 0.002(3)
Si6 0.0655(18) 0.0649(17) 0.0259(12) 0.0117(12) 0.0039(12) 0.0167(14)
C41 0.100(9) 0.093(8) 0.034(4) 0.010(5) -0.001(5) 0.025(7)
C42 0.062(5) 0.087(8) 0.051(6) 0.004(6) -0.003(4) 0.020(5)
C43 0.084(5) 0.062(4) 0.039(4) 0.015(3) 0.015(4) 0.011(4)
C44 0.092(6) 0.058(7) 0.070(7) 0.010(6) 0.024(5) 0.006(5)
C45 0.119(9) 0.076(7) 0.053(6) 0.020(5) 0.013(6) 0.027(6)
C46 0.100(8) 0.061(6) 0.045(5) 0.015(4) 0.012(5) 0.007(6)
C47 0.043(4) 0.054(4) 0.024(3) 0.001(3) 0.008(3) -0.004(3)
C48 0.046(4) 0.056(4) 0.026(3) -0.003(3) 0.006(3) -0.001(3)
N8 0.043(3) 0.054(3) 0.030(3) -0.004(3) -0.001(2) -0.005(3)
Si2A 0.041(3) 0.044(3) 0.032(4) 0.002(3) -0.002(3) -0.003(3)
C9A 0.045(6) 0.048(11) 0.028(10) 0.004(9) -0.002(6) -0.004(6)
C14A 0.067(10) 0.064(8) 0.037(9) 0.007(7) -0.002(8) -0.002(8)
C14 0.071(9) 0.062(9) 0.049(6) 0.006(6) 0.005(6) -0.017(7)
C11 0.055(5) 0.052(4) 0.042(5) 0.008(4) -0.001(4) -0.008(4)
C13 0.076(8) 0.064(8) 0.050(8) 0.016(6) 0.000(7) -0.016(7)
C12 0.065(6) 0.059(8) 0.075(9) 0.010(7) -0.007(6) -0.004(6)
C11A 0.052(5) 0.054(5) 0.034(5) 0.010(4) -0.001(4) -0.006(4)
C12A 0.059(9) 0.060(8) 0.052(10) 0.014(7) 0.000(8) -0.010(7)
C13A 0.057(7) 0.063(10) 0.055(10) 0.019(8) -0.004(6) -0.005(6)
C9 0.044(5) 0.048(9) 0.017(6) -0.004(6) 0.005(4) 0.003(5)
C10A 0.061(9) 0.048(8) 0.040(8) -0.002(6) 0.005(7) -0.008(7)
C10 0.064(8) 0.064(8) 0.031(6) 0.006(5) -0.009(6) -0.005(7)
C25A 0.024(5) 0.033(6) 0.026(5) -0.004(4) 0.000(4) -0.004(5)

loop_
_atom_type_symbol
_atom_type_description
_atom_type_scat_dispersion_real
_atom_type_scat_dispersion_imag
_atom_type_scat_source
C C 0.0181 0.0091 'International Tables Vol C Tables 4.2.6.8 and 6.1.1.4'
H H 0.0000 0.0000 'International Tables Vol C Tables 4.2.6.8 and 6.1.1.4'
N N 0.0311 0.0180 'International Tables Vol C Tables 4.2.6.8 and 6.1.1.4'
Si Si 0.2541 0.3302 'International Tables Vol C Tables 4.2.6.8 and 6.1.1.4'
Th Th -4.1491 12.3296 'International Tables Vol C Tables 4.2.6.8 and 6.1.1.4'

loop_
_exptl_crystal_face_index_h
_exptl_crystal_face_index_k
_exptl_crystal_face_index_l
_exptl_crystal_face_perp_dist
_exptl_oxdiff_crystal_face_indexfrac_h
_exptl_oxdiff_crystal_face_indexfrac_k
_exptl_oxdiff_crystal_face_indexfrac_l
_exptl_oxdiff_crystal_face_x
_exptl_oxdiff_crystal_face_y
_exptl_oxdiff_crystal_face_z
3 12 5 0.1135 3.0197 12.0203 5.0136 -0.7726 0.5259 -0.2960
4 -10 8 0.1623 3.9674 -9.9589 7.9973 -0.0607 0.0685 1.0141
-5 -10 -7 0.1115 -5.0116 -10.0347 -7.0140 0.8038 -0.6563 0.0265
-5 5 -10 0.1833 -4.9760 4.9518 -10.0028 0.3787 -0.2633 -0.8769
-8 -1 8 0.1068 -8.0003 -1.0145 7.9969 -0.4741 -0.9361 0.0411
5 5 10 0.1235 4.9982 5.0441 10.0110 -0.7824 0.5002 0.3559
-3 12 -5 0.1357 -2.9664 11.9698 -4.9939 -0.1962 0.0427 -0.9544
-2 -14 2 0.0951 -2.0306 -13.9979 1.9879 0.4366 -0.5597 0.7267
8 -1 -7 0.0955 7.9951 -0.9822 -6.9982 0.4947 0.8762 0.1037
3 13 -2 0.1331 3.0274 13.0027 -1.9881 -0.3920 0.6375 -0.6325
7 10 2 0.1291 7.0135 10.0310 2.0135 -0.4948 0.9221 -0.1457
-4 12 2 0.1368 -3.9708 11.9827 2.0080 -0.6214 -0.1468 -0.7120
-3 -10 -8 0.0904 -3.0129 -10.0285 -8.0131 0.8723 -0.4408 0.0699
7 -6 5 0.1557 6.9756 -5.9550 5.0015 -0.0293 0.5054 0.8099
-5 1 11 0.1376 -5.0013 1.0050 11.0016 -0.7227 -0.6220 0.1849
3 -13 -2 0.1137 2.9696 -12.9866 -2.0094 0.6576 0.0217 0.7220

loop_
_geom_angle_atom_site_label_1
_geom_angle_atom_site_label_2
_geom_angle_atom_site_label_3
_geom_angle
N1 Th1 C1 63.7(3)
N1 Th1 C1A 65.9(4)
N1 Th1 N2 109.9(3)
N1 Th1 N3 98.0(3)
N1 Th1 N4 65.4(3)
N1 Th1 C25 144.3(3)
N1 Th1 C25A 147.0(7)
N1 Th1 H25C 156.2(15)
C1A Th1 C25A 81.3(8)
C1A Th1 H25C 94(2)
N2 Th1 C1 130.7(3)
N2 Th1 C1A 120.7(6)
N2 Th1 N4 66.7(3)
N2 Th1 C25 95.0(3)
N2 Th1 C25A 89.3(5)
N2 Th1 H25C 90.9(13)
N3 Th1 C1 121.9(3)
N3 Th1 C1A 131.9(6)
N3 Th1 N2 107.4(3)
N3 Th1 N4 67.6(2)
N3 Th1 C25 98.3(3)
N3 Th1 C25A 101.4(7)
N3 Th1 H25C 86(2)
N4 Th1 C1 129.1(2)
N4 Th1 C1A 129.6(4)
N4 Th1 C25 150.2(3)
N4 Th1 C25A 147.2(7)
N4 Th1 H25C 136.4(19)
C25 Th1 C1 80.7(3)
C25A Th1 H25C 15.6(19)
Si1 N1 Th1 109.4(3)
Si1A N1 Th1 105.1(6)
C7 N1 Th1 127.7(6)
C7 N1 Si1 122.2(6)
C7 N1 Si1A 122.9(8)
N1 Si1 C1 99.9(4)
N1 Si1 C2 111.7(5)
N1 Si1 C3 112.6(4)
C1 Si1 C2 112.6(6)
C1 Si1 C3 113.4(4)
C2 Si1 C3 106.7(6)
Th1 C1 H1B 125(3)
Th1 C1 H1A 119(4)
Si1 C1 Th1 85.5(3)
Si1 C1 H1B 117(3)
Si1 C1 H1A 87(3)
Si1 C1 Th2 177.0(5)
H1B C1 H1A 112.6(17)
Th2 C1 Th1 95.6(3)
Th2 C1 H1B 64(3)
Th2 C1 H1A 90(3)
Th1 C1A H1AB 116(3)
Th1 C1A H1AA 116(3)
H1AB C1A H1AA 112.7(17)
Si1A C1A Th1 80.4(10)
Si1A C1A H1AB 110(5)
Si1A C1A H1AA 119(5)
Si1A C1A Th2 176.7(19)
Th2 C1A Th1 96.4(10)
Th2 C1A H1AB 71(4)
Th2 C1A H1AA 63(4)
Si1 C2 H2A 107(9)
Si1 C2 H2B 106(10)
Si1 C2 H2C 105(9)
H2A C2 H2B 120(10)
H2A C2 H2C 108(10)
H2B C2 H2C 110(10)
C4 C3 Si1 109.6(7)
C4 C3 C5 109.3(9)
C4 C3 C6 108.3(10)
C5 C3 Si1 110.9(7)
C6 C3 Si1 110.3(8)
C6 C3 C5 108.4(9)
C3 C4 H4A 109.5
C3 C4 H4B 109.5
C3 C4 H4C 109.5
H4A C4 H4B 109.5
H4A C4 H4C 109.5
H4B C4 H4C 109.5
C3 C5 H5A 109.5
C3 C5 H5B 109.5
C3 C5 H5C 109.5
H5A C5 H5B 109.5
H5A C5 H5C 109.5
H5B C5 H5C 109.5
C3 C6 H6A 109.5
C3 C6 H6B 109.5
C3 C6 H6C 109.5
H6A C6 H6B 109.5
H6A C6 H6C 109.5
H6B C6 H6C 109.5
N1 Si1A C1A 104.4(13)
N1 Si1A C2A 115(3)
N1 Si1A C3A 105.4(18)
C1A Si1A C2A 112(3)
C3A Si1A C1A 115(2)
C3A Si1A C2A 105(3)
Si1A C2A H2AA 109.5
Si1A C2A H2AB 109.5
Si1A C2A H2AC 109.5
H2AA C2A H2AB 109.5
H2AA C2A H2AC 109.5
H2AB C2A H2AC 109.5
C4A C3A Si1A 117(5)
C4A C3A C5A 103(3)
C4A C3A C6A 103(3)
C5A C3A Si1A 107(4)
C5A C3A C6A 103(3)
C6A C3A Si1A 121(5)
C3A C4A H4AA 109.5
C3A C4A H4AB 109.5
C3A C4A H4AC 109.5
H4AA C4A H4AB 109.5
H4AA C4A H4AC 109.5
H4AB C4A H4AC 109.5
C3A C5A H5AA 109.5
C3A C5A H5AB 109.5
C3A C5A H5AC 109.5
H5AA C5A H5AB 109.5
H5AA C5A H5AC 109.5
H5AB C5A H5AC 109.5
C3A C6A H6AA 109.5
C3A C6A H6AB 109.5
C3A C6A H6AC 109.5
H6AA C6A H6AB 109.5
H6AA C6A H6AC 109.5
H6AB C6A H6AC 109.5
N1 C7 H7A 109.8
N1 C7 H7B 109.8
N1 C7 C8 109.3(7)
H7A C7 H7B 108.3
C8 C7 H7A 109.8
C8 C7 H7B 109.8
C7 C8 H8A 109.6
C7 C8 H8B 109.6
H8A C8 H8B 108.1
N4 C8 C7 110.2(8)
N4 C8 H8A 109.6
N4 C8 H8B 109.6
Si2 N2 Th1 139.9(5)
C15 N2 Th1 100.2(6)
C15 N2 Si2 116.6(6)
C15 N2 Si2A 123.5(7)
Si2A N2 Th1 136.1(5)
N2 Si2 C11 112.4(6)
N2 Si2 C9 107.9(8)
N2 Si2 C10 117.6(9)
C9 Si2 C11 102.3(8)
C9 Si2 C10 109.7(11)
C10 Si2 C11 105.9(9)
N2 C15 H15A 109.4
N2 C15 H15B 109.4
N2 C15 C16 111.4(9)
H15A C15 H15B 108.0
C16 C15 H15A 109.4
C16 C15 H15B 109.4
C15 C16 H16A 109.9
C15 C16 H16B 109.9
H16A C16 H16B 108.3
N4 C16 C15 108.7(8)
N4 C16 H16A 109.9
N4 C16 H16B 109.9
Si3 N3 Th1 120.3(3)
C23 N3 Th1 121.7(5)
C23 N3 Si3 114.6(6)
N3 Si3 C17 111.7(4)
N3 Si3 C18 106.6(4)
N3 Si3 C19 113.8(4)
C17 Si3 C19 108.6(5)
C18 Si3 C17 107.0(5)
C18 Si3 C19 109.0(4)
Si3 C17 H17A 109.5
Si3 C17 H17B 109.5
Si3 C17 H17C 109.5
H17A C17 H17B 109.5
H17A C17 H17C 109.5
H17B C17 H17C 109.5
Si3 C18 H18A 109.5
Si3 C18 H18B 109.5
Si3 C18 H18C 109.5
H18A C18 H18B 109.5
H18A C18 H18C 109.5
H18B C18 H18C 109.5
C20 C19 Si3 110.9(7)
C21 C19 Si3 110.2(7)
C21 C19 C20 107.8(8)
C21 C19 C22 110.2(9)
C22 C19 Si3 109.6(7)
C22 C19 C20 108.1(8)
C19 C20 H20A 109.5
C19 C20 H20B 109.5
C19 C20 H20C 109.5
H20A C20 H20B 109.5
H20A C20 H20C 109.5
H20B C20 H20C 109.5
C19 C21 H21A 109.5
C19 C21 H21B 109.5
C19 C21 H21C 109.5
H21A C21 H21B 109.5
H21A C21 H21C 109.5
H21B C21 H21C 109.5
C19 C22 H22A 109.5
C19 C22 H22B 109.5
C19 C22 H22C 109.5
H22A C22 H22B 109.5
H22A C22 H22C 109.5
H22B C22 H22C 109.5
N3 C23 H23A 109.2
N3 C23 H23B 109.2
N3 C23 C24 112.0(7)
H23A C23 H23B 107.9
C24 C23 H23A 109.2
C24 C23 H23B 109.2
C23 C24 H24A 109.3
C23 C24 H24B 109.3
H24A C24 H24B 107.9
N4 C24 C23 111.7(7)
N4 C24 H24A 109.3
N4 C24 H24B 109.3
C8 N4 Th1 109.0(5)
C8 N4 C16 112.5(8)
C8 N4 C24 112.5(8)
C16 N4 Th1 107.1(6)
C24 N4 Th1 103.7(5)
C24 N4 C16 111.4(8)
C1 Th2 H1B 20.43(15)
C1A Th2 H1AB 21.17(16)
C1A Th2 H1AA 21.1(3)
C1A Th2 N8 141.7(7)
C1A Th2 C25A 88.9(8)
H1AB Th2 H1AA 38.0(7)
N5 Th2 C1 147.0(3)
N5 Th2 H1B 165.0(8)
N5 Th2 C1A 151.7(8)
N5 Th2 H1AB 156.0(7)
N5 Th2 H1AA 151.0(9)
N5 Th2 C25 66.8(3)
N5 Th2 N6 102.5(3)
N5 Th2 N7 98.9(3)
N5 Th2 N8 66.6(3)
N5 Th2 C25A 64.0(4)
C25 Th2 C1 84.0(3)
C25 Th2 H1B 98.2(9)
N6 Th2 C1 102.2(3)
N6 Th2 H1B 83.4(5)
N6 Th2 C1A 91.9(6)
N6 Th2 H1AB 70.7(6)
N6 Th2 H1AA 105.3(9)
N6 Th2 C25 111.3(3)
N6 Th2 N8 68.0(3)
N6 Th2 C25A 105.2(5)
N7 Th2 C1 89.7(3)
N7 Th2 H1B 90.6(11)
N7 Th2 C1A 96.5(7)
N7 Th2 H1AB 104.8(7)
N7 Th2 H1AA 76.2(5)
N7 Th2 C25 133.0(3)
N7 Th2 N6 115.6(3)
N7 Th2 N8 66.7(3)
N7 Th2 C25A 138.6(5)
N8 Th2 C1 144.2(3)
N8 Th2 H1B 128.2(7)
N8 Th2 H1AB 126.9(4)
N8 Th2 H1AA 132.4(5)
N8 Th2 C25 131.8(3)
N8 Th2 C25A 127.0(4)
C25A Th2 H1AB 94.9(6)
C25A Th2 H1AA 100.6(6)
Si4 N5 Th2 104.6(3)
Si4A N5 Th2 107.5(4)
C31 N5 Th2 126.8(6)
C31 N5 Si4 122.9(7)
C31 N5 Si4A 125.1(7)
N5 Si4 C25 96.5(5)
N5 Si4 C26 113.3(6)
N5 Si4 C27 111.5(4)
C26 Si4 C25 115.6(6)
C26 Si4 C27 108.3(6)
C27 Si4 C25 111.2(5)
Th1 C25 H25B 76(5)
Th1 C25 H25A 82(4)
Th2 C25 Th1 98.6(4)
Th2 C25 H25B 128(6)
Th2 C25 H25A 118(4)
Si4 C25 Th1 170.9(6)
Si4 C25 Th2 86.0(5)
Si4 C25 H25B 95(4)
Si4 C25 H25A 103(4)
H25B C25 H25A 112.4(18)
Si4 C26 H26A 109.5
Si4 C26 H26B 109.5
Si4 C26 H26C 109.5
H26A C26 H26B 109.5
H26A C26 H26C 109.5
H26B C26 H26C 109.5
C28 C27 Si4 109.7(8)
C28 C27 C29 109.1(10)
C29 C27 Si4 108.7(8)
C30 C27 Si4 112.1(8)
C30 C27 C28 108.5(10)
C30 C27 C29 108.7(10)
C27 C28 H28A 109.5
C27 C28 H28B 109.5
C27 C28 H28C 109.5
H28A C28 H28B 109.5
H28A C28 H28C 109.5
H28B C28 H28C 109.5
C27 C29 H29A 109.5
C27 C29 H29B 109.5
C27 C29 H29C 109.5
H29A C29 H29B 109.5
H29A C29 H29C 109.5
H29B C29 H29C 109.5
C27 C30 H30A 109.5
C27 C30 H30B 109.5
C27 C30 H30C 109.5
H30A C30 H30B 109.5
H30A C30 H30C 109.5
H30B C30 H30C 109.5
N5 Si4A C26A 119.7(15)
N5 Si4A C27A 104.4(10)
N5 Si4A C25A 95.2(12)
C26A Si4A C27A 108.5(15)
C26A Si4A C25A 126.6(16)
C27A Si4A C25A 99.0(12)
Si4A C26A H26D 109.5
Si4A C26A H26E 109.5
Si4A C26A H26F 109.5
H26D C26A H26E 109.5
H26D C26A H26F 109.5
H26E C26A H26F 109.5
C28A C27A Si4A 110(2)
C28A C27A C29A 108(3)
C29A C27A Si4A 111(2)
C30A C27A Si4A 110(2)
C30A C27A C28A 109(3)
C30A C27A C29A 109(3)
C27A C28A H28D 109.5
C27A C28A H28E 109.5
C27A C28A H28F 109.5
H28D C28A H28E 109.5
H28D C28A H28F 109.5
H28E C28A H28F 109.5
C27A C29A H29D 109.5
C27A C29A H29E 109.5
C27A C29A H29F 109.5
H29D C29A H29E 109.5
H29D C29A H29F 109.5
H29E C29A H29F 109.5
C27A C30A H30D 109.5
C27A C30A H30E 109.5
C27A C30A H30F 109.5
H30D C30A H30E 109.5
H30D C30A H30F 109.5
H30E C30A H30F 109.5
N5 C31 H31A 109.7
N5 C31 H31B 109.7
N5 C31 C32 109.8(9)
H31A C31 H31B 108.2
C32 C31 H31A 109.7
C32 C31 H31B 109.7
C31 C32 H32A 109.6
C31 C32 H32B 109.6
H32A C32 H32B 108.2
N8 C32 C31 110.1(8)
N8 C32 H32A 109.6
N8 C32 H32B 109.6
Si5 N6 Th2 126.6(4)
C39 N6 Th2 121.8(6)
C39 N6 Si5 111.4(6)
N6 Si5 C33 107.1(4)
N6 Si5 C34 112.3(5)
N6 Si5 C35 113.0(4)
C33 Si5 C34 107.3(5)
C33 Si5 C35 108.4(5)
C34 Si5 C35 108.7(5)
Si5 C33 H33A 109.5
Si5 C33 H33B 109.5
Si5 C33 H33C 109.5
H33A C33 H33B 109.5
H33A C33 H33C 109.5
H33B C33 H33C 109.5
Si5 C34 H34A 109.5
Si5 C34 H34B 109.5
Si5 C34 H34C 109.5
H34A C34 H34B 109.5
H34A C34 H34C 109.5
H34B C34 H34C 109.5
C36 C35 Si5 109.5(7)
C36 C35 C38 109.1(10)
C37 C35 Si5 112.3(8)
C37 C35 C36 108.7(9)
C37 C35 C38 108.2(9)
C38 C35 Si5 109.0(7)
C35 C36 H36A 109.5
C35 C36 H36B 109.5
C35 C36 H36C 109.5
H36A C36 H36B 109.5
H36A C36 H36C 109.5
H36B C36 H36C 109.5
C35 C37 H37A 109.5
C35 C37 H37B 109.5
C35 C37 H37C 109.5
H37A C37 H37B 109.5
H37A C37 H37C 109.5
H37B C37 H37C 109.5
C35 C38 H38A 109.5
C35 C38 H38B 109.5
C35 C38 H38C 109.5
H38A C38 H38B 109.5
H38A C38 H38C 109.5
H38B C38 H38C 109.5
N6 C39 H39A 109.3
N6 C39 H39B 109.3
N6 C39 C40 111.8(8)
H39A C39 H39B 107.9
C40 C39 H39A 109.3
C40 C39 H39B 109.3
C39 C40 H40A 109.8
C39 C40 H40B 109.8
H40A C40 H40B 108.3
N8 C40 C39 109.2(8)
N8 C40 H40A 109.8
N8 C40 H40B 109.8
Si6 N7 Th2 143.1(4)
C47 N7 Th2 97.9(5)
C47 N7 Si6 117.8(6)
N7 Si6 C41 112.3(5)
N7 Si6 C42 107.8(5)
N7 Si6 C43 112.3(5)
C41 Si6 C43 105.9(6)
C42 Si6 C41 108.9(6)
C42 Si6 C43 109.8(6)
Si6 C41 H41A 109.5
Si6 C41 H41B 109.5
Si6 C41 H41C 109.5
H41A C41 H41B 109.5
H41A C41 H41C 109.5
H41B C41 H41C 109.5
Si6 C42 H42A 109.5
Si6 C42 H42B 109.5
Si6 C42 H42C 109.5
H42A C42 H42B 109.5
H42A C42 H42C 109.5
H42B C42 H42C 109.5
C44 C43 Si6 110.6(9)
C45 C43 Si6 111.7(10)
C45 C43 C44 110.7(11)
C45 C43 C46 108.1(11)
C46 C43 Si6 109.2(8)
C46 C43 C44 106.3(12)
C43 C44 H44A 109.5
C43 C44 H44B 109.5
C43 C44 H44C 109.5
H44A C44 H44B 109.5
H44A C44 H44C 109.5
H44B C44 H44C 109.5
C43 C45 H45A 109.5
C43 C45 H45B 109.5
C43 C45 H45C 109.5
H45A C45 H45B 109.5
H45A C45 H45C 109.5
H45B C45 H45C 109.5
C43 C46 H46A 109.5
C43 C46 H46B 109.5
C43 C46 H46C 109.5
H46A C46 H46B 109.5
H46A C46 H46C 109.5
H46B C46 H46C 109.5
Th2 C47 H47A 155.4
Th2 C47 H47B 70.1
N7 C47 Th2 52.0(4)
N7 C47 H47A 109.6
N7 C47 H47B 109.6
N7 C47 C48 110.1(8)
H47A C47 H47B 108.1
C48 C47 Th2 93.4(5)
C48 C47 H47A 109.6
C48 C47 H47B 109.6
C47 C48 H48A 109.9
C47 C48 H48B 109.9
H48A C48 H48B 108.3
N8 C48 C47 108.7(7)
N8 C48 H48A 109.9
N8 C48 H48B 109.9
C32 N8 Th2 107.4(6)
C32 N8 C40 111.9(8)
C40 N8 Th2 107.8(5)
C48 N8 Th2 105.4(5)
C48 N8 C32 111.2(8)
C48 N8 C40 112.7(8)
N2 Si2A C9A 100.1(12)
N2 Si2A C11A 114.0(8)
N2 Si2A C10A 114.2(11)
C11A Si2A C9A 106.3(15)
C10A Si2A C9A 117.4(16)
C10A Si2A C11A 105.0(13)
Si2A C9A H9AA 109.5
Si2A C9A H9AB 109.5
Si2A C9A H9AC 109.5
H9AA C9A H9AB 109.5
H9AA C9A H9AC 109.5
H9AB C9A H9AC 109.5
H14A C14A H14B 109.5
H14A C14A H14C 109.5
H14B C14A H14C 109.5
C11A C14A H14A 109.5
C11A C14A H14B 109.5
C11A C14A H14C 109.5
H14D C14 H14E 109.5
H14D C14 H14F 109.5
H14E C14 H14F 109.5
C11 C14 H14D 109.5
C11 C14 H14E 109.5
C11 C14 H14F 109.5
C14 C11 Si2 111.4(13)
C14 C11 C13 107.1(15)
C13 C11 Si2 111.8(13)
C12 C11 Si2 110.1(12)
C12 C11 C14 107.1(16)
C12 C11 C13 109.1(15)
C11 C13 H13A 109.5
C11 C13 H13B 109.5
C11 C13 H13C 109.5
H13A C13 H13B 109.5
H13A C13 H13C 109.5
H13B C13 H13C 109.5
C11 C12 H12A 109.5
C11 C12 H12B 109.5
C11 C12 H12C 109.5
H12A C12 H12B 109.5
H12A C12 H12C 109.5
H12B C12 H12C 109.5
C14A C11A Si2A 109.5(18)
C12A C11A Si2A 105.9(16)
C12A C11A C14A 114(2)
C13A C11A Si2A 114.8(17)
C13A C11A C14A 105(2)
C13A C11A C12A 108(2)
C11A C12A H12D 109.5
C11A C12A H12E 109.5
C11A C12A H12F 109.5
H12D C12A H12E 109.5
H12D C12A H12F 109.5
H12E C12A H12F 109.5
C11A C13A H13D 109.5
C11A C13A H13E 109.5
C11A C13A H13F 109.5
H13D C13A H13E 109.5
H13D C13A H13F 109.5
H13E C13A H13F 109.5
Si2 C9 H9A 109.5
Si2 C9 H9B 109.5
Si2 C9 H9C 109.5
H9A C9 H9B 109.5
H9A C9 H9C 109.5
H9B C9 H9C 109.5
Si2A C10A H10A 109.5
Si2A C10A H10B 109.5
Si2A C10A H10C 109.5
H10A C10A H10B 109.5
H10A C10A H10C 109.5
H10B C10A H10C 109.5
Si2 C10 H10D 109.5
Si2 C10 H10E 109.5
Si2 C10 H10F 109.5
H10D C10 H10E 109.5
H10D C10 H10F 109.5
H10E C10 H10F 109.5
Th1 C25A H25D 109(10)
Th1 C25A H25C 40(8)
Th2 C25A Th1 92.3(9)
Th2 C25A H25D 119(10)
Th2 C25A H25C 120(6)
Si4A C25A Th1 143.6(11)
Si4A C25A Th2 82.6(10)
Si4A C25A H25D 106(10)
Si4A C25A H25C 113(7)
H25D C25A H25C 112.6(18)

loop_
_geom_bond_atom_site_label_1
_geom_bond_atom_site_label_2
_geom_bond_distance
Th1 N1 2.299(7)
Th1 C1 2.875(9)
Th1 C1A 2.92(3)
Th1 N2 2.325(8)
Th1 N3 2.325(7)
Th1 N4 2.648(7)
Th1 C25 2.767(10)
Th1 C25A 2.955(18)
Th1 H25C 2.31(11)
N1 Si1 1.739(8)
N1 Si1A 1.73(2)
N1 C7 1.449(11)
Si1 C1 1.884(9)
Si1 C2 1.890(13)
Si1 C3 1.906(11)
C1 H1B 0.9600(10)
C1 H1A 0.9600(10)
C1 Th2 2.739(9)
C1A H1AB 0.9600(10)
C1A H1AA 0.9600(10)
C1A Si1A 1.920(19)
C1A Th2 2.656(19)
C2 H2A 0.89(15)
C2 H2B 0.86(16)
C2 H2C 0.93(15)
C3 C4 1.527(12)
C3 C5 1.539(12)
C3 C6 1.539(12)
C4 H4A 0.9800
C4 H4B 0.9800
C4 H4C 0.9800
C5 H5A 0.9800
C5 H5B 0.9800
C5 H5C 0.9800
C6 H6A 0.9800
C6 H6B 0.9800
C6 H6C 0.9800
Si1A C2A 1.96(9)
Si1A C3A 1.90(2)
C2A H2AA 0.9800
C2A H2AB 0.9800
C2A H2AC 0.9800
C3A C4A 1.534(18)
C3A C5A 1.536(18)
C3A C6A 1.536(18)
C4A H4AA 0.9800
C4A H4AB 0.9800
C4A H4AC 0.9800
C5A H5AA 0.9800
C5A H5AB 0.9800
C5A H5AC 0.9800
C6A H6AA 0.9800
C6A H6AB 0.9800
C6A H6AC 0.9800
C7 H7A 0.9900
C7 H7B 0.9900
C7 C8 1.511(13)
C8 H8A 0.9900
C8 H8B 0.9900
C8 N4 1.461(12)
N2 Si2 1.779(10)
N2 C15 1.477(12)
N2 Si2A 1.696(12)
Si2 C11 1.899(17)
Si2 C9 1.840(17)
Si2 C10 1.881(15)
C15 H15A 0.9900
C15 H15B 0.9900
C15 C16 1.524(15)
C16 H16A 0.9900
C16 H16B 0.9900
C16 N4 1.489(12)
N3 Si3 1.722(7)
N3 C23 1.481(10)
Si3 C17 1.888(10)
Si3 C18 1.879(9)
Si3 C19 1.906(9)
C17 H17A 0.9800
C17 H17B 0.9800
C17 H17C 0.9800
C18 H18A 0.9800
C18 H18B 0.9800
C18 H18C 0.9800
C19 C20 1.544(13)
C19 C21 1.533(13)
C19 C22 1.539(14)
C20 H20A 0.9800
C20 H20B 0.9800
C20 H20C 0.9800
C21 H21A 0.9800
C21 H21B 0.9800
C21 H21C 0.9800
C22 H22A 0.9800
C22 H22B 0.9800
C22 H22C 0.9800
C23 H23A 0.9900
C23 H23B 0.9900
C23 C24 1.515(13)
C24 H24A 0.9900
C24 H24B 0.9900
C24 N4 1.472(12)
Th2 H1B 2.48(6)
Th2 H1AB 2.51(7)
Th2 H1AA 2.38(7)
Th2 N5 2.290(7)
Th2 C25 2.720(14)
Th2 N6 2.321(7)
Th2 N7 2.311(7)
Th2 N8 2.663(8)
Th2 C25A 2.81(4)
N5 Si4 1.776(9)
N5 Si4A 1.698(12)
N5 C31 1.452(12)
Si4 C25 1.948(10)
Si4 C26 1.875(14)
Si4 C27 1.907(12)
C25 H25B 0.9600(10)
C25 H25A 0.9600(11)
C26 H26A 0.9800
C26 H26B 0.9800
C26 H26C 0.9800
C27 C28 1.536(13)
C27 C29 1.541(12)
C27 C30 1.536(12)
C28 H28A 0.9800
C28 H28B 0.9800
C28 H28C 0.9800
C29 H29A 0.9800
C29 H29B 0.9800
C29 H29C 0.9800
C30 H30A 0.9800
C30 H30B 0.9800
C30 H30C 0.9800
Si4A C26A 1.88(2)
Si4A C27A 1.91(2)
Si4A C25A 2.002(17)
C26A H26D 0.9800
C26A H26E 0.9800
C26A H26F 0.9800
C27A C28A 1.535(17)
C27A C29A 1.538(17)
C27A C30A 1.528(17)
C28A H28D 0.9800
C28A H28E 0.9800
C28A H28F 0.9800
C29A H29D 0.9800
C29A H29E 0.9800
C29A H29F 0.9800
C30A H30D 0.9800
C30A H30E 0.9800
C30A H30F 0.9800
C31 H31A 0.9900
C31 H31B 0.9900
C31 C32 1.533(15)
C32 H32A 0.9900
C32 H32B 0.9900
C32 N8 1.477(12)
N6 Si5 1.747(8)
N6 C39 1.473(11)
Si5 C33 1.871(9)
Si5 C34 1.880(11)
Si5 C35 1.909(11)
C33 H33A 0.9800
C33 H33B 0.9800
C33 H33C 0.9800
C34 H34A 0.9800
C34 H34B 0.9800
C34 H34C 0.9800
C35 C36 1.535(15)
C35 C37 1.534(15)
C35 C38 1.549(14)
C36 H36A 0.9800
C36 H36B 0.9800
C36 H36C 0.9800
C37 H37A 0.9800
C37 H37B 0.9800
C37 H37C 0.9800
C38 H38A 0.9800
C38 H38B 0.9800
C38 H38C 0.9800
C39 H39A 0.9900
C39 H39B 0.9900
C39 C40 1.497(14)
C40 H40A 0.9900
C40 H40B 0.9900
C40 N8 1.489(13)
N7 Si6 1.737(8)
N7 C47 1.469(12)
Si6 C41 1.889(12)
Si6 C42 1.873(13)
Si6 C43 1.900(14)
C41 H41A 0.9800
C41 H41B 0.9800
C41 H41C 0.9800
C42 H42A 0.9800
C42 H42B 0.9800
C42 H42C 0.9800
C43 C44 1.528(19)
C43 C45 1.518(17)
C43 C46 1.526(16)
C44 H44A 0.9800
C44 H44B 0.9800
C44 H44C 0.9800
C45 H45A 0.9800
C45 H45B 0.9800
C45 H45C 0.9800
C46 H46A 0.9800
C46 H46B 0.9800
C46 H46C 0.9800
C47 H47A 0.9900
C47 H47B 0.9900
C47 C48 1.547(13)
C48 H48A 0.9900
C48 H48B 0.9900
C48 N8 1.476(12)
Si2A C9A 2.00(2)
Si2A C11A 1.892(19)
Si2A C10A 1.876(17)
C9A H9AA 0.9800
C9A H9AB 0.9800
C9A H9AC 0.9800
C14A H14A 0.9800
C14A H14B 0.9800
C14A H14C 0.9800
C14A C11A 1.542(18)
C14 H14D 0.9800
C14 H14E 0.9800
C14 H14F 0.9800
C14 C11 1.541(16)
C11 C13 1.547(15)
C11 C12 1.536(16)
C13 H13A 0.9800
C13 H13B 0.9800
C13 H13C 0.9800
C12 H12A 0.9800
C12 H12B 0.9800
C12 H12C 0.9800
C11A C12A 1.539(17)
C11A C13A 1.537(17)
C12A H12D 0.9800
C12A H12E 0.9800
C12A H12F 0.9800
C13A H13D 0.9800
C13A H13E 0.9800
C13A H13F 0.9800
C9 H9A 0.9800
C9 H9B 0.9800
C9 H9C 0.9800
C10A H10A 0.9800
C10A H10B 0.9800
C10A H10C 0.9800
C10 H10D 0.9800
C10 H10E 0.9800
C10 H10F 0.9800
C25A H25D 0.9600(10)
C25A H25C 0.9600(11)

loop_
_geom_torsion_atom_site_label_1
_geom_torsion_atom_site_label_2
_geom_torsion_atom_site_label_3
_geom_torsion_atom_site_label_4
_geom_torsion
Th1 N1 Si1 C1 11.9(5)
Th1 N1 Si1 C2 -107.3(6)
Th1 N1 Si1 C3 132.6(4)
Th1 N1 Si1A C1A -20.7(13)
Th1 N1 Si1A C2A 102(3)
Th1 N1 Si1A C3A -141.8(17)
Th1 N1 C7 C8 18.7(12)
Th1 N2 Si2 C11 -122.5(8)
Th1 N2 Si2 C9 -10.4(11)
Th1 N2 Si2 C10 114.2(10)
Th1 N2 C15 C16 -75.0(8)
Th1 N2 Si2A C9A 43.9(15)
Th1 N2 Si2A C11A 156.9(9)
Th1 N2 Si2A C10A -82.5(15)
Th1 N3 Si3 C17 98.4(5)
Th1 N3 Si3 C18 -18.1(5)
Th1 N3 Si3 C19 -138.3(4)
Th1 N3 C23 C24 3.1(10)
N1 Si1 C1 Th1 -9.0(4)
N1 Si1A C3A C4A 40(3)
N1 Si1A C3A C5A 155(3)
N1 Si1A C3A C6A -87(4)
N1 C7 C8 N4 -43.2(11)
Si1 N1 C7 C8 -150.0(7)
C1A Si1A C3A C4A -74(4)
C1A Si1A C3A C5A 41(4)
C1A Si1A C3A C6A 159(3)
C2 Si1 C1 Th1 109.6(5)
C3 Si1 C1 Th1 -129.1(4)
Si1A N1 C7 C8 171.5(10)
C2A Si1A C3A C4A 163(4)
C2A Si1A C3A C5A -82(4)
C2A Si1A C3A C6A 35(5)
C7 N1 Si1 C1 -177.6(8)
C7 N1 Si1 C2 63.1(10)
C7 N1 Si1 C3 -56.9(9)
C7 N1 Si1A C1A -178.6(12)
C7 N1 Si1A C2A -56(3)
C7 N1 Si1A C3A 60(2)
C7 C8 N4 Th1 46.2(9)
C7 C8 N4 C16 -72.5(10)
C7 C8 N4 C24 160.7(7)
N2 Si2 C11 C14 65.7(13)
N2 Si2 C11 C13 -174.5(11)
N2 Si2 C11 C12 -53.0(13)
N2 C15 C16 N4 44.3(12)
N2 Si2A C11A C14A -56(2)
N2 Si2A C11A C12A -179.8(16)
N2 Si2A C11A C13A 62(2)
Si2 N2 C15 C16 88.6(9)
C15 N2 Si2 C11 83.0(9)
C15 N2 Si2 C9 -164.9(9)
C15 N2 Si2 C10 -40.3(12)
C15 N2 Si2A C9A -141.3(14)
C15 N2 Si2A C11A -28.4(13)
C15 N2 Si2A C10A 92.3(15)
C15 C16 N4 Th1 4.6(10)
C15 C16 N4 C8 124.4(9)
C15 C16 N4 C24 -108.2(9)
N3 C23 C24 N4 -40.6(11)
Si3 N3 C23 C24 162.3(6)
C23 N3 Si3 C17 -61.1(7)
C23 N3 Si3 C18 -177.6(6)
C23 N3 Si3 C19 62.2(7)
C23 C24 N4 Th1 52.1(8)
C23 C24 N4 C8 -65.6(10)
C23 C24 N4 C16 167.0(8)
Th2 N5 Si4 C25 -23.0(5)
Th2 N5 Si4 C26 98.6(6)
Th2 N5 Si4 C27 -138.9(4)
Th2 N5 Si4A C26A -106.3(15)
Th2 N5 Si4A C27A 132.2(9)
Th2 N5 Si4A C25A 31.5(9)
Th2 N5 C31 C32 19.1(14)
Th2 N6 Si5 C33 3.6(6)
Th2 N6 Si5 C34 -113.8(6)
Th2 N6 Si5 C35 122.9(5)
Th2 N6 C39 C40 31.8(11)
Th2 N7 Si6 C41 129.5(8)
Th2 N7 Si6 C42 9.6(9)
Th2 N7 Si6 C43 -111.4(8)
Th2 N7 C47 C48 -78.1(7)
Th2 C47 C48 N8 -4.6(8)
N5 C31 C32 N8 -44.4(14)
Si4 N5 C31 C32 168.5(8)
Si4A N5 C31 C32 -150.8(9)
C31 N5 Si4 C25 -178.1(9)
C31 N5 Si4 C26 -56.5(10)
C31 N5 Si4 C27 66.0(10)
C31 N5 Si4A C26A 65.3(18)
C31 N5 Si4A C27A -56.2(14)
C31 N5 Si4A C25A -156.9(12)
C31 C32 N8 Th2 46.5(10)
C31 C32 N8 C40 -71.7(11)
C31 C32 N8 C48 161.3(9)
N6 C39 C40 N8 -51.3(11)
Si5 N6 C39 C40 -143.7(8)
C39 N6 Si5 C33 179.0(7)
C39 N6 Si5 C34 61.5(8)
C39 N6 Si5 C35 -61.8(8)
C39 C40 N8 Th2 44.8(9)
C39 C40 N8 C32 162.8(8)
C39 C40 N8 C48 -71.1(10)
N7 Si6 C43 C44 -50.1(9)
N7 Si6 C43 C45 -173.9(8)
N7 Si6 C43 C46 66.5(10)
N7 C47 C48 N8 46.1(10)
Si6 N7 C47 Th2 170.4(8)
Si6 N7 C47 C48 92.2(9)
C41 Si6 C43 C44 72.7(10)
C41 Si6 C43 C45 -51.1(11)
C41 Si6 C43 C46 -170.7(9)
C42 Si6 C43 C44 -170.0(8)
C42 Si6 C43 C45 66.3(10)
C42 Si6 C43 C46 -53.3(10)
C47 N7 Si6 C41 -34.5(10)
C47 N7 Si6 C42 -154.4(8)
C47 N7 Si6 C43 84.6(8)
C47 C48 N8 Th2 5.2(9)
C47 C48 N8 C32 -111.0(9)
C47 C48 N8 C40 122.5(9)
Si2A N2 C15 C16 108.7(10)
C9A Si2A C11A C14A 53(2)
C9A Si2A C11A C12A -71(2)
C9A Si2A C11A C13A 171(2)
C9 Si2 C11 C14 -49.7(14)
C9 Si2 C11 C13 70.1(14)
C9 Si2 C11 C12 -168.4(13)
C10A Si2A C11A C14A 178(2)
C10A Si2A C11A C12A 55(2)
C10A Si2A C11A C13A -64(2)
C10 Si2 C11 C14 -164.6(14)
C10 Si2 C11 C13 -44.8(15)
C10 Si2 C11 C12 76.7(14)
